data_4083154
loop_
_publ_author_name
'Naziruddin, Abbas Raja'
'Kuo, Chia-Liang'
'Lin, Wan-Jung'
'Lo, Wei-Hao'
'Lee, Chen-Shiang'
'Sun, Bian-Jian'
'Chang, A. Hsiu Hwa'
'Hwang, Wen-Shu'

_publ_section_title
;
 Ruthenium Complexes Bearing Unsymmetric CNC&#x2032; Pincer Ligands:
 Molecular Structures and Electronic Properties
;
_journal_issue 10
_journal_name_full Organometallics
_journal_page_first 2575
_journal_paper_doi 10.1021/om500205p
_journal_volume 33
_journal_year 2014
_chemical_formula_sum 'C48 H58 F12 N10 P2 Ru'
_chemical_formula_weight 1166.05
_chemical_name_systematic
; 
 ? 
;
_space_group_IT_number 2
_symmetry_cell_setting triclinic
_symmetry_space_group_name_Hall '-P 1'
_symmetry_space_group_name_H-M 'P -1'
_atom_sites_solution_hydrogens geom
_atom_sites_solution_primary direct
_atom_sites_solution_secondary difmap
_audit_creation_method SHELXL-97
_cell_angle_alpha 76.4140(10)
_cell_angle_beta 86.4040(10)
_cell_angle_gamma 86.2070(10)
_cell_formula_units_Z 2
_cell_length_a 9.1764(2)
_cell_length_b 13.3943(3)
_cell_length_c 21.2013(6)
_cell_measurement_reflns_used 9073
_cell_measurement_temperature 296(2)
_cell_measurement_theta_max 26.36
_cell_measurement_theta_min 2.22
_cell_volume 2524.43(11)
_computing_cell_refinement 'Bruker SAINT'
_computing_data_collection 'Bruker APEX2'
_computing_data_reduction 'Bruker SAINT'
_computing_molecular_graphics 'Bruker SHELXTL'
_computing_publication_material 'Bruker SHELXTL'
_computing_structure_refinement 'SHELXL-97 (Sheldrick, 2008)'
_computing_structure_solution 'SHELXS-97 (Sheldrick, 2008)'
_diffrn_ambient_temperature 296(2)
_diffrn_measured_fraction_theta_full 0.999
_diffrn_measured_fraction_theta_max 0.999
_diffrn_measurement_device_type 'Bruker APEX-II CCD'
_diffrn_measurement_method '\f and \w scans'
_diffrn_radiation_monochromator graphite
_diffrn_radiation_source 'fine-focus sealed tube'
_diffrn_radiation_type MoK\a
_diffrn_radiation_wavelength 0.71073
_diffrn_reflns_av_R_equivalents 0.0587
_diffrn_reflns_av_sigmaI/netI 0.0623
_diffrn_reflns_limit_h_max 11
_diffrn_reflns_limit_h_min -11
_diffrn_reflns_limit_k_max 16
_diffrn_reflns_limit_k_min -16
_diffrn_reflns_limit_l_max 26
_diffrn_reflns_limit_l_min -26
_diffrn_reflns_number 25685
_diffrn_reflns_theta_full 26.37
_diffrn_reflns_theta_max 26.37
_diffrn_reflns_theta_min 0.99
_exptl_absorpt_coefficient_mu 0.464
_exptl_absorpt_correction_T_max 0.9817
_exptl_absorpt_correction_T_min 0.9464
_exptl_absorpt_correction_type multi-scan
_exptl_absorpt_process_details SADABS
_exptl_crystal_colour yellow
_exptl_crystal_density_diffrn 1.534
_exptl_crystal_density_method 'not measured'
_exptl_crystal_description block
_exptl_crystal_F_000 1196
_exptl_crystal_size_max 0.12
_exptl_crystal_size_mid 0.05
_exptl_crystal_size_min 0.04
_refine_diff_density_max 1.669
_refine_diff_density_min -1.596
_refine_diff_density_rms 0.100
_refine_ls_extinction_method none
_refine_ls_goodness_of_fit_ref 1.063
_refine_ls_hydrogen_treatment constr
_refine_ls_matrix_type full
_refine_ls_number_parameters 646
_refine_ls_number_reflns 10329
_refine_ls_number_restraints 0
_refine_ls_restrained_S_all 1.063
_refine_ls_R_factor_all 0.0581
_refine_ls_R_factor_gt 0.0417
_refine_ls_shift/su_max 0.002
_refine_ls_shift/su_mean 0.000
_refine_ls_structure_factor_coef Fsqd
_refine_ls_weighting_details 'calc w=1/[\s^2^(Fo^2^)+(0.0548P)^2^+0.8903P] where P=(Fo^2^+2Fc^2^)/3'
_refine_ls_weighting_scheme calc
_refine_ls_wR_factor_gt 0.1033
_refine_ls_wR_factor_ref 0.1108
_reflns_number_gt 8235
_reflns_number_total 10329
_reflns_threshold_expression >2sigma(I)
_cod_data_source_file om500205p_si_002.cif
_cod_data_source_block RuL3PF6
_cod_depositor_comments
;
The following automatic conversions were performed:

'_symmetry_cell_setting' value 'Triclinic' changed to 'triclinic'
according to
/usr/data/users/saulius/crontab/automatic-downloads/rss-feeds/ACS/lib/dictionaries/cif_core.dic
dictionary named 'cif_core.dic' version 2.4.2 from 2011-04-26.

Automatic conversion script
Id: cif_fix_values 2281 2013-09-26 08:29:07Z andrius 

 Adding full bibliography for 4083152--4083155.cif.
;
_cod_original_sg_symbol_H-M 'P-1   '
_cod_database_code 4083154

loop_
_symmetry_equiv_pos_as_xyz
'x, y, z'
'-x, -y, -z'

loop_
_atom_site_label
_atom_site_type_symbol
_atom_site_fract_x
_atom_site_fract_y
_atom_site_fract_z
_atom_site_U_iso_or_equiv
_atom_site_adp_type
_atom_site_occupancy
_atom_site_symmetry_multiplicity
_atom_site_calc_flag
_atom_site_refinement_flags
_atom_site_disorder_assembly
_atom_site_disorder_group
Ru1 Ru 0.52227(2) 0.751968(17) 0.251096(11) 0.01385(8) Uani 1 1 d . A 1
N1 N 0.2422(3) 0.88942(19) 0.28832(12) 0.0191(5) Uani 1 1 d . A 1
N2 N 0.2910(3) 0.88780(18) 0.18822(11) 0.0172(5) Uani 1 1 d . A 1
N3 N 0.5079(3) 0.82012(18) 0.15297(11) 0.0152(5) Uani 1 1 d . A 1
N4 N 0.7637(3) 0.67093(18) 0.16944(11) 0.0171(5) Uani 1 1 d . A 1
N5 N 0.7225(3) 0.54576(18) 0.25282(12) 0.0189(5) Uani 1 1 d . A 1
N6 N 0.2803(3) 0.6123(2) 0.21441(13) 0.0241(6) Uani 1 1 d . A 1
N7 N 0.3060(3) 0.61118(19) 0.31452(12) 0.0212(5) Uani 1 1 d . A 1
N8 N 0.4975(3) 0.68218(18) 0.34903(11) 0.0165(5) Uani 1 1 d . A 1
N9 N 0.7189(3) 0.83746(18) 0.33271(11) 0.0160(5) Uani 1 1 d . A 1
N10 N 0.6734(3) 0.96086(18) 0.24914(11) 0.0157(5) Uani 1 1 d . A 1
C5 C 0.3642(3) 0.6501(2) 0.25272(14) 0.0194(6) Uani 1 1 d . . .
C6 C 0.1741(4) 0.5506(3) 0.25196(17) 0.0318(8) Uani 1 1 d . . .
H6 H 0.1047 0.5164 0.2362 0.038 Uiso 1 1 calc R A 1
C7 C 0.1899(4) 0.5496(3) 0.31396(17) 0.0306(8) Uani 1 1 d . A .
H7 H 0.1347 0.5148 0.3497 0.037 Uiso 1 1 calc R B 1
C8 C 0.3762(3) 0.6281(2) 0.36739(15) 0.0195(6) Uani 1 1 d . . .
C9 C 0.3281(3) 0.5921(2) 0.43134(15) 0.0240(7) Uani 1 1 d . A .
H9 H 0.2418 0.5579 0.4418 0.029 Uiso 1 1 calc R . .
C10 C 0.4127(4) 0.6088(2) 0.47904(15) 0.0247(7) Uani 1 1 d . . .
H10 H 0.3816 0.5886 0.5225 0.030 Uiso 1 1 calc R A .
C11 C 0.5446(3) 0.6558(2) 0.46175(15) 0.0231(7) Uani 1 1 d . A .
H11 H 0.6052 0.6635 0.4936 0.028 Uiso 1 1 calc R . .
C12 C 0.5845(3) 0.6907(2) 0.39700(14) 0.0183(6) Uani 1 1 d . . .
C13 C 0.7307(3) 0.7342(2) 0.37481(14) 0.0200(6) Uani 1 1 d . A .
H13A H 0.7839 0.7363 0.4126 0.024 Uiso 1 1 calc R C 1
H13B H 0.7866 0.6889 0.3516 0.024 Uiso 1 1 calc R C 1
C14 C 0.6530(3) 0.8584(2) 0.27425(13) 0.0167(6) Uani 1 1 d . . .
C15 C 0.7768(3) 0.9244(2) 0.34487(14) 0.0174(6) Uani 1 1 d . . .
C16 C 0.7480(3) 1.0034(2) 0.29094(14) 0.0181(6) Uani 1 1 d . A .
C17 C 0.6173(3) 1.0255(2) 0.18879(13) 0.0180(6) Uani 1 1 d . . .
H17A H 0.5897 0.9817 0.1615 0.022 Uiso 1 1 calc R A 1
H17B H 0.6945 1.0676 0.1655 0.022 Uiso 1 1 calc R A 1
C18 C 0.4863(3) 1.0949(2) 0.20101(14) 0.0205(6) Uani 1 1 d . A .
H18A H 0.5158 1.1424 0.2254 0.025 Uiso 1 1 calc R . .
H18B H 0.4119 1.0533 0.2272 0.025 Uiso 1 1 calc R . .
C19 C 0.4213(3) 1.1557(2) 0.13818(15) 0.0241(7) Uani 1 1 d . . .
H19A H 0.4959 1.1965 0.1116 0.029 Uiso 1 1 calc R A .
H19B H 0.3899 1.1083 0.1141 0.029 Uiso 1 1 calc R . .
C20 C 0.2921(4) 1.2262(3) 0.15097(18) 0.0352(8) Uani 1 1 d . A .
H20A H 0.2163 1.1859 0.1757 0.053 Uiso 1 1 calc R . .
H20B H 0.2556 1.2644 0.1104 0.053 Uiso 1 1 calc R . .
H20C H 0.3227 1.2730 0.1750 0.053 Uiso 1 1 calc R . .
C21 C 0.3976(5) 0.9003(3) 0.4840(3) 0.0599(9) Uani 1 1 d . . .
H21A H 0.3754 0.8312 0.4843 0.090 Uiso 1 1 calc R . .
H21B H 0.3954 0.9087 0.5277 0.090 Uiso 1 1 calc R . .
H21C H 0.4931 0.9139 0.4638 0.090 Uiso 1 1 calc R . .
C22 C 0.2847(5) 0.9751(3) 0.4459(2) 0.0488(7) Uani 1 1 d . . .
H22A H 0.2978 1.0433 0.4523 0.059 Uiso 1 1 calc R . .
H22B H 0.1880 0.9555 0.4636 0.059 Uiso 1 1 calc R . .
C23 C 0.2920(5) 0.9803(3) 0.3733(2) 0.0452(7) Uani 1 1 d . A .
H23A H 0.2258 1.0358 0.3521 0.054 Uiso 1 1 calc R . .
H23B H 0.3902 0.9958 0.3557 0.054 Uiso 1 1 calc R . .
C24 C 0.2519(3) 0.8804(2) 0.35807(14) 0.0228(7) Uani 1 1 d . . .
H24A H 0.3249 0.8265 0.3748 0.027 Uiso 1 1 calc R A 1
H24B H 0.1586 0.8606 0.3800 0.027 Uiso 1 1 calc R A 1
C25 C 0.3430(3) 0.8517(2) 0.24976(14) 0.0166(6) Uani 1 1 d . . .
C26 C 0.1312(3) 0.9476(2) 0.25178(15) 0.0247(7) Uani 1 1 d . . .
H26 H 0.0506 0.9811 0.2681 0.030 Uiso 1 1 calc R A 1
C27 C 0.1605(3) 0.9469(2) 0.18951(15) 0.0236(7) Uani 1 1 d . A .
H27 H 0.1055 0.9791 0.1543 0.028 Uiso 1 1 calc R D 1
C28 C 0.3793(3) 0.8711(2) 0.13497(14) 0.0164(6) Uani 1 1 d . . .
C29 C 0.3395(3) 0.9039(2) 0.07098(14) 0.0211(6) Uani 1 1 d . A .
H29 H 0.2490 0.9371 0.0607 0.025 Uiso 1 1 calc R . .
C30 C 0.4393(3) 0.8853(2) 0.02338(15) 0.0236(7) Uani 1 1 d . . .
H30 H 0.4147 0.9022 -0.0199 0.028 Uiso 1 1 calc R A .
C31 C 0.5771(3) 0.8411(2) 0.04009(14) 0.0219(6) Uani 1 1 d . A .
H31 H 0.6470 0.8320 0.0079 0.026 Uiso 1 1 calc R . .
C32 C 0.6092(3) 0.8109(2) 0.10461(14) 0.0176(6) Uani 1 1 d . . .
C33 C 0.7594(3) 0.7732(2) 0.12661(14) 0.0192(6) Uani 1 1 d . A .
H33A H 0.8242 0.7725 0.0887 0.023 Uiso 1 1 calc R E 1
H33B H 0.7958 0.8211 0.1491 0.023 Uiso 1 1 calc R E 1
C34 C 0.6859(3) 0.6479(2) 0.22799(14) 0.0179(6) Uani 1 1 d . . .
C35 C 0.8421(3) 0.5849(2) 0.15610(15) 0.0196(6) Uani 1 1 d . . .
C36 C 0.8169(3) 0.5052(2) 0.20967(15) 0.0203(6) Uani 1 1 d . A .
C37 C 0.6642(3) 0.4788(2) 0.31239(14) 0.0214(6) Uani 1 1 d . . .
H37A H 0.6171 0.5210 0.3400 0.026 Uiso 1 1 calc R A 1
H37B H 0.7445 0.4387 0.3355 0.026 Uiso 1 1 calc R A 1
C38 C 0.5545(3) 0.4058(2) 0.29997(15) 0.0244(7) Uani 1 1 d . A .
H38A H 0.4749 0.4457 0.2762 0.029 Uiso 1 1 calc R . .
H38B H 0.6020 0.3625 0.2731 0.029 Uiso 1 1 calc R . .
C39 C 0.4930(4) 0.3383(2) 0.36239(16) 0.0285(7) Uani 1 1 d . . .
H39A H 0.5733 0.3031 0.3879 0.034 Uiso 1 1 calc R A .
H39B H 0.4384 0.3814 0.3875 0.034 Uiso 1 1 calc R . .
C40 C 0.3939(4) 0.2593(3) 0.3504(2) 0.0429(10) Uani 1 1 d . A .
H40A H 0.3162 0.2935 0.3238 0.064 Uiso 1 1 calc R . .
H40B H 0.3533 0.2214 0.3912 0.064 Uiso 1 1 calc R . .
H40C H 0.4493 0.2128 0.3286 0.064 Uiso 1 1 calc R . .
C41 C 0.8504(3) 0.9402(2) 0.39693(14) 0.0216(6) Uani 1 1 d . A .
H41 H 0.8694 0.8873 0.4331 0.026 Uiso 1 1 calc R . .
C42 C 0.8936(3) 1.0391(2) 0.39172(15) 0.0237(7) Uani 1 1 d . . .
H42 H 0.9417 1.0532 0.4257 0.028 Uiso 1 1 calc R A .
C43 C 0.8673(3) 1.1185(2) 0.33700(16) 0.0254(7) Uani 1 1 d . A .
H43 H 0.8997 1.1835 0.3352 0.030 Uiso 1 1 calc R . .
C44 C 0.7940(3) 1.1021(2) 0.28553(15) 0.0219(6) Uani 1 1 d . . .
H44 H 0.7762 1.1546 0.2490 0.026 Uiso 1 1 calc R A .
C45 C 0.9291(3) 0.5705(3) 0.10245(16) 0.0260(7) Uani 1 1 d . A .
H45 H 0.9468 0.6242 0.0666 0.031 Uiso 1 1 calc R . .
C46 C 0.9879(4) 0.4714(3) 0.10549(17) 0.0296(7) Uani 1 1 d . . .
H46 H 1.0453 0.4581 0.0703 0.036 Uiso 1 1 calc R A .
C47 C 0.9634(4) 0.3908(3) 0.15995(18) 0.0310(8) Uani 1 1 d . A .
H47 H 1.0049 0.3255 0.1603 0.037 Uiso 1 1 calc R . .
C48 C 0.8788(3) 0.4068(2) 0.21312(16) 0.0253(7) Uani 1 1 d . . .
H48 H 0.8639 0.3539 0.2498 0.030 Uiso 1 1 calc R A .
P1 P 0.99421(9) 0.32199(6) 0.44977(4) 0.02380(18) Uani 1 1 d . . .
F1 F 1.1506(2) 0.36654(18) 0.45206(10) 0.0426(5) Uani 1 1 d . . .
F2 F 0.8383(2) 0.27849(17) 0.44666(11) 0.0442(5) Uani 1 1 d . . .
F3 F 0.9755(2) 0.30029(17) 0.52737(9) 0.0395(5) Uani 1 1 d . . .
F4 F 1.0134(2) 0.34406(16) 0.37237(9) 0.0364(5) Uani 1 1 d . . .
F5 F 0.9190(2) 0.43472(16) 0.44382(11) 0.0428(5) Uani 1 1 d . . .
F6 F 1.0695(2) 0.20961(15) 0.45515(10) 0.0409(5) Uani 1 1 d . . .
P2 P 0.94042(9) 0.16453(7) 0.04875(4) 0.02412(19) Uani 1 1 d . . .
F7 F 0.7834(2) 0.22144(19) 0.05125(12) 0.0512(6) Uani 1 1 d . . .
F8 F 1.0982(2) 0.10663(18) 0.04697(10) 0.0445(6) Uani 1 1 d . . .
F9 F 0.9377(2) 0.18400(17) -0.02872(9) 0.0382(5) Uani 1 1 d . . .
F10 F 0.9451(2) 0.14519(16) 0.12603(9) 0.0358(5) Uani 1 1 d . . .
F11 F 1.0171(3) 0.27085(16) 0.04066(10) 0.0457(6) Uani 1 1 d . . .
F12 F 0.8648(2) 0.05821(16) 0.05680(10) 0.0421(5) Uani 1 1 d . . .
C4 C 0.2950(4) 0.6277(3) 0.14331(17) 0.0339(8) Uani 1 1 d . . .
H4A H 0.3601 0.6830 0.1263 0.041 Uiso 1 1 calc R A 1
H4B H 0.2000 0.6495 0.1257 0.041 Uiso 1 1 calc R A 1
C2 C 0.5084(5) 0.5241(3) 0.1149(2) 0.0488(7) Uani 1 1 d . . .
H2A H 0.5457 0.5229 0.1569 0.059 Uiso 1 1 calc R A .
H2B H 0.5450 0.5840 0.0843 0.059 Uiso 1 1 calc R . .
C3 C 0.3515(5) 0.5360(3) 0.1200(2) 0.0452(7) Uani 1 1 d . A .
H3A H 0.3142 0.4752 0.1494 0.054 Uiso 1 1 calc R . .
H3B H 0.3139 0.5403 0.0776 0.054 Uiso 1 1 calc R . .
C1 C 0.5710(5) 0.4262(3) 0.0930(3) 0.0599(9) Uani 1 1 d . A .
H1A H 0.5401 0.3661 0.1241 0.090 Uiso 1 1 calc R . .
H1B H 0.6759 0.4256 0.0901 0.090 Uiso 1 1 calc R . .
H1C H 0.5358 0.4265 0.0513 0.090 Uiso 1 1 calc R . .

loop_
_atom_site_aniso_label
_atom_site_aniso_U_11
_atom_site_aniso_U_22
_atom_site_aniso_U_33
_atom_site_aniso_U_23
_atom_site_aniso_U_13
_atom_site_aniso_U_12
Ru1 0.01257(12) 0.01304(12) 0.01509(12) -0.00136(9) -0.00067(8) -0.00146(8)
N1 0.0163(12) 0.0199(13) 0.0202(13) -0.0039(11) 0.0019(10) -0.0007(10)
N2 0.0151(12) 0.0182(12) 0.0176(12) -0.0028(10) -0.0022(9) 0.0003(10)
N3 0.0153(12) 0.0135(12) 0.0171(12) -0.0038(10) -0.0005(9) -0.0017(9)
N4 0.0170(12) 0.0145(12) 0.0195(12) -0.0035(10) 0.0004(10) -0.0003(9)
N5 0.0166(12) 0.0167(12) 0.0220(13) -0.0017(10) -0.0013(10) -0.0003(10)
N6 0.0215(13) 0.0221(14) 0.0284(15) -0.0031(11) -0.0056(11) -0.0049(11)
N7 0.0169(12) 0.0175(13) 0.0265(14) 0.0017(11) -0.0024(10) -0.0042(10)
N8 0.0175(12) 0.0135(12) 0.0178(12) -0.0023(10) -0.0010(10) -0.0007(9)
N9 0.0160(12) 0.0154(12) 0.0153(12) -0.0005(10) -0.0014(9) -0.0031(9)
N10 0.0168(12) 0.0143(12) 0.0154(12) -0.0021(10) -0.0009(9) -0.0013(9)
C5 0.0180(14) 0.0149(14) 0.0241(16) -0.0020(12) -0.0031(12) 0.0008(11)
C6 0.0239(17) 0.0270(18) 0.043(2) 0.0005(15) -0.0078(15) -0.0124(14)
C7 0.0203(16) 0.0267(18) 0.040(2) 0.0046(15) -0.0012(14) -0.0103(13)
C8 0.0164(14) 0.0138(14) 0.0263(16) -0.0014(12) 0.0012(12) 0.0005(11)
C9 0.0214(16) 0.0165(15) 0.0303(17) 0.0006(13) 0.0034(13) -0.0009(12)
C10 0.0312(18) 0.0190(16) 0.0201(16) 0.0011(13) 0.0043(13) 0.0011(13)
C11 0.0282(17) 0.0185(15) 0.0211(16) -0.0023(13) -0.0025(13) 0.0016(13)
C12 0.0211(15) 0.0144(14) 0.0183(15) -0.0017(12) -0.0046(12) 0.0018(11)
C13 0.0208(15) 0.0170(15) 0.0210(15) -0.0012(12) -0.0038(12) -0.0012(12)
C14 0.0145(14) 0.0189(15) 0.0151(14) -0.0017(11) 0.0022(11) 0.0015(11)
C15 0.0152(14) 0.0162(14) 0.0205(15) -0.0040(12) 0.0008(11) -0.0021(11)
C16 0.0145(14) 0.0198(15) 0.0211(15) -0.0067(12) 0.0004(11) -0.0025(11)
C17 0.0221(15) 0.0150(14) 0.0160(14) -0.0008(11) -0.0021(11) -0.0037(11)
C18 0.0205(15) 0.0192(15) 0.0208(15) -0.0028(12) -0.0006(12) -0.0001(12)
C19 0.0254(16) 0.0209(16) 0.0250(16) -0.0035(13) -0.0044(13) 0.0020(13)
C20 0.0300(19) 0.0301(19) 0.043(2) -0.0048(16) -0.0084(16) 0.0074(15)
C21 0.0438(18) 0.0479(19) 0.095(3) -0.0306(19) -0.0052(17) -0.0013(14)
C22 0.0572(19) 0.0376(16) 0.0532(18) -0.0117(14) -0.0105(15) -0.0026(14)
C23 0.0546(18) 0.0339(15) 0.0485(17) -0.0138(13) 0.0066(14) -0.0059(13)
C24 0.0202(15) 0.0241(16) 0.0204(15) 0.0002(13) 0.0048(12) 0.0008(12)
C25 0.0164(14) 0.0147(14) 0.0184(14) -0.0029(12) 0.0011(11) -0.0052(11)
C26 0.0161(15) 0.0269(17) 0.0281(17) -0.0027(14) 0.0016(12) 0.0052(12)
C27 0.0161(15) 0.0247(16) 0.0278(17) -0.0026(13) -0.0032(12) 0.0040(12)
C28 0.0150(14) 0.0147(14) 0.0205(15) -0.0059(12) -0.0011(11) -0.0013(11)
C29 0.0202(15) 0.0210(16) 0.0222(16) -0.0037(13) -0.0071(12) -0.0008(12)
C30 0.0295(17) 0.0247(17) 0.0172(15) -0.0050(13) -0.0045(12) -0.0013(13)
C31 0.0241(16) 0.0227(16) 0.0183(15) -0.0048(13) 0.0027(12) -0.0009(12)
C32 0.0200(15) 0.0134(14) 0.0195(15) -0.0045(12) 0.0001(11) -0.0016(11)
C33 0.0176(14) 0.0188(15) 0.0198(15) -0.0027(12) 0.0035(11) -0.0011(11)
C34 0.0170(14) 0.0162(14) 0.0206(15) -0.0026(12) -0.0045(11) -0.0053(11)
C35 0.0145(14) 0.0183(15) 0.0275(16) -0.0082(13) -0.0031(12) 0.0013(11)
C36 0.0166(14) 0.0195(15) 0.0255(16) -0.0066(13) -0.0034(12) 0.0003(12)
C37 0.0253(16) 0.0146(14) 0.0221(16) 0.0003(12) -0.0025(12) 0.0001(12)
C38 0.0266(17) 0.0208(16) 0.0244(16) -0.0020(13) -0.0008(13) -0.0024(13)
C39 0.0328(18) 0.0214(16) 0.0292(18) -0.0019(14) 0.0037(14) -0.0055(14)
C40 0.048(2) 0.032(2) 0.049(2) -0.0114(18) 0.0111(19) -0.0178(18)
C41 0.0187(15) 0.0264(16) 0.0195(15) -0.0045(13) -0.0019(12) -0.0013(12)
C42 0.0217(16) 0.0289(17) 0.0232(16) -0.0108(14) -0.0018(12) -0.0039(13)
C43 0.0245(16) 0.0218(16) 0.0323(18) -0.0101(14) -0.0015(13) -0.0049(13)
C44 0.0231(16) 0.0174(15) 0.0235(16) -0.0015(12) -0.0016(12) -0.0012(12)
C45 0.0223(16) 0.0278(17) 0.0284(17) -0.0076(14) 0.0011(13) -0.0017(13)
C46 0.0252(17) 0.0319(19) 0.0341(19) -0.0144(15) 0.0032(14) 0.0017(14)
C47 0.0242(17) 0.0234(17) 0.047(2) -0.0127(16) -0.0020(15) 0.0047(13)
C48 0.0224(16) 0.0195(16) 0.0327(18) -0.0037(14) -0.0030(13) 0.0005(12)
P1 0.0216(4) 0.0230(4) 0.0252(4) -0.0007(3) -0.0035(3) -0.0046(3)
F1 0.0299(11) 0.0554(14) 0.0446(13) -0.0102(11) -0.0060(9) -0.0175(10)
F2 0.0260(11) 0.0526(14) 0.0556(14) -0.0118(11) -0.0008(10) -0.0169(10)
F3 0.0405(12) 0.0485(13) 0.0256(11) -0.0021(9) 0.0001(9) 0.0009(10)
F4 0.0422(12) 0.0398(12) 0.0256(10) -0.0022(9) -0.0033(9) -0.0085(9)
F5 0.0532(14) 0.0289(11) 0.0451(13) -0.0067(10) -0.0098(10) 0.0064(10)
F6 0.0492(13) 0.0274(11) 0.0421(12) -0.0021(9) -0.0015(10) 0.0058(9)
P2 0.0213(4) 0.0266(4) 0.0236(4) -0.0042(3) -0.0004(3) -0.0015(3)
F7 0.0315(12) 0.0626(16) 0.0588(15) -0.0174(12) -0.0045(11) 0.0170(11)
F8 0.0275(11) 0.0592(15) 0.0427(13) -0.0078(11) 0.0024(9) 0.0094(10)
F9 0.0386(12) 0.0510(13) 0.0250(10) -0.0054(9) -0.0033(9) -0.0123(10)
F10 0.0372(11) 0.0458(13) 0.0244(10) -0.0076(9) 0.0029(8) -0.0069(9)
F11 0.0619(15) 0.0379(12) 0.0378(12) -0.0027(10) -0.0089(11) -0.0226(11)
F12 0.0507(13) 0.0377(12) 0.0398(12) -0.0103(10) 0.0069(10) -0.0189(10)
C4 0.039(2) 0.035(2) 0.0317(19) -0.0122(16) -0.0033(15) -0.0146(16)
C2 0.0572(19) 0.0376(16) 0.0532(18) -0.0117(14) -0.0105(15) -0.0026(14)
C3 0.0546(18) 0.0339(15) 0.0485(17) -0.0138(13) 0.0066(14) -0.0059(13)
C1 0.0438(18) 0.0479(19) 0.095(3) -0.0306(19) -0.0052(17) -0.0013(14)

loop_
_atom_type_symbol
_atom_type_description
_atom_type_scat_dispersion_real
_atom_type_scat_dispersion_imag
_atom_type_scat_source
C C 0.0033 0.0016 'International Tables Vol C Tables 4.2.6.8 and 6.1.1.4'
H H 0.0000 0.0000 'International Tables Vol C Tables 4.2.6.8 and 6.1.1.4'
F F 0.0171 0.0103 'International Tables Vol C Tables 4.2.6.8 and 6.1.1.4'
N N 0.0061 0.0033 'International Tables Vol C Tables 4.2.6.8 and 6.1.1.4'
P P 0.1023 0.0942 'International Tables Vol C Tables 4.2.6.8 and 6.1.1.4'
Ru Ru -1.2594 0.8363 'International Tables Vol C Tables 4.2.6.8 and 6.1.1.4'

loop_
_geom_angle_atom_site_label_1
_geom_angle_atom_site_label_2
_geom_angle_atom_site_label_3
_geom_angle
C25 Ru1 C5 81.75(11)
C25 Ru1 N8 95.52(10)
C5 Ru1 N8 77.43(10)
C25 Ru1 N3 77.20(10)
C5 Ru1 N3 94.56(10)
N8 Ru1 N3 169.99(9)
C25 Ru1 C14 90.53(11)
C5 Ru1 C14 163.82(11)
N8 Ru1 C14 89.26(10)
N3 Ru1 C14 97.58(10)
C25 Ru1 C34 164.44(11)
C5 Ru1 C34 91.36(11)
N8 Ru1 C34 96.57(10)
N3 Ru1 C34 89.54(10)
C14 Ru1 C34 99.37(11)
C25 N1 C26 110.9(2)
C25 N1 C24 125.6(2)
C26 N1 C24 123.3(2)
C25 N2 C27 111.7(2)
C25 N2 C28 118.3(2)
C27 N2 C28 129.6(2)
C28 N3 C32 117.0(2)
C28 N3 Ru1 116.16(19)
C32 N3 Ru1 126.52(19)
C34 N4 C35 112.0(2)
C34 N4 C33 122.8(2)
C35 N4 C33 125.2(2)
C34 N5 C36 111.3(2)
C34 N5 C37 128.0(2)
C36 N5 C37 120.4(2)
C5 N6 C6 110.7(3)
C5 N6 C4 127.3(3)
C6 N6 C4 122.0(3)
C5 N7 C7 111.7(3)
C5 N7 C8 118.7(2)
C7 N7 C8 129.3(3)
C8 N8 C12 117.0(2)
C8 N8 Ru1 115.95(19)
C12 N8 Ru1 126.93(19)
C14 N9 C15 112.2(2)
C14 N9 C13 122.7(2)
C15 N9 C13 125.1(2)
C14 N10 C16 111.8(2)
C14 N10 C17 127.2(2)
C16 N10 C17 120.8(2)
N6 C5 N7 103.6(2)
N6 C5 Ru1 143.4(2)
N7 C5 Ru1 112.6(2)
C7 C6 N6 108.1(3)
C7 C6 H6 125.9
N6 C6 H6 125.9
C6 C7 N7 105.9(3)
C6 C7 H7 127.0
N7 C7 H7 127.0
N8 C8 C9 123.9(3)
N8 C8 N7 112.5(3)
C9 C8 N7 123.6(3)
C10 C9 C8 117.7(3)
C10 C9 H9 121.2
C8 C9 H9 121.2
C9 C10 C11 119.6(3)
C9 C10 H10 120.2
C11 C10 H10 120.2
C12 C11 C10 119.4(3)
C12 C11 H11 120.3
C10 C11 H11 120.3
N8 C12 C11 122.0(3)
N8 C12 C13 115.8(3)
C11 C12 C13 122.1(3)
N9 C13 C12 112.8(2)
N9 C13 H13A 109.0
C12 C13 H13A 109.0
N9 C13 H13B 109.0
C12 C13 H13B 109.0
H13A C13 H13B 107.8
N10 C14 N9 103.8(2)
N10 C14 Ru1 134.2(2)
N9 C14 Ru1 120.7(2)
C16 C15 C41 121.9(3)
C16 C15 N9 105.6(2)
C41 C15 N9 132.4(3)
C15 C16 C44 121.6(3)
C15 C16 N10 106.5(2)
C44 C16 N10 131.9(3)
N10 C17 C18 112.5(2)
N10 C17 H17A 109.1
C18 C17 H17A 109.1
N10 C17 H17B 109.1
C18 C17 H17B 109.1
H17A C17 H17B 107.8
C17 C18 C19 112.3(2)
C17 C18 H18A 109.1
C19 C18 H18A 109.1
C17 C18 H18B 109.1
C19 C18 H18B 109.1
H18A C18 H18B 107.9
C20 C19 C18 111.8(3)
C20 C19 H19A 109.2
C18 C19 H19A 109.2
C20 C19 H19B 109.2
C18 C19 H19B 109.2
H19A C19 H19B 107.9
C19 C20 H20A 109.5
C19 C20 H20B 109.5
H20A C20 H20B 109.5
C19 C20 H20C 109.5
H20A C20 H20C 109.5
H20B C20 H20C 109.5
C22 C21 H21A 109.5
C22 C21 H21B 109.5
H21A C21 H21B 109.5
C22 C21 H21C 109.5
H21A C21 H21C 109.5
H21B C21 H21C 109.5
C21 C22 C23 114.6(4)
C21 C22 H22A 108.6
C23 C22 H22A 108.6
C21 C22 H22B 108.6
C23 C22 H22B 108.6
H22A C22 H22B 107.6
C24 C23 C22 112.5(3)
C24 C23 H23A 109.1
C22 C23 H23A 109.1
C24 C23 H23B 109.1
C22 C23 H23B 109.1
H23A C23 H23B 107.8
N1 C24 C23 112.3(3)
N1 C24 H24A 109.1
C23 C24 H24A 109.1
N1 C24 H24B 109.1
C23 C24 H24B 109.1
H24A C24 H24B 107.9
N1 C25 N2 103.5(2)
N1 C25 Ru1 143.1(2)
N2 C25 Ru1 112.78(19)
C27 C26 N1 108.4(3)
C27 C26 H26 125.8
N1 C26 H26 125.8
C26 C27 N2 105.5(3)
C26 C27 H27 127.2
N2 C27 H27 127.2
N3 C28 C29 123.9(3)
N3 C28 N2 112.4(2)
C29 C28 N2 123.7(3)
C30 C29 C28 117.4(3)
C30 C29 H29 121.3
C28 C29 H29 121.3
C29 C30 C31 119.8(3)
C29 C30 H30 120.1
C31 C30 H30 120.1
C32 C31 C30 119.5(3)
C32 C31 H31 120.3
C30 C31 H31 120.3
N3 C32 C31 121.7(3)
N3 C32 C33 115.2(2)
C31 C32 C33 122.9(3)
N4 C33 C32 113.4(2)
N4 C33 H33A 108.9
C32 C33 H33A 108.9
N4 C33 H33B 108.9
C32 C33 H33B 108.9
H33A C33 H33B 107.7
N4 C34 N5 104.1(2)
N4 C34 Ru1 120.2(2)
N5 C34 Ru1 134.3(2)
C36 C35 C45 121.9(3)
C36 C35 N4 105.9(3)
C45 C35 N4 132.2(3)
C35 C36 C48 121.7(3)
C35 C36 N5 106.6(2)
C48 C36 N5 131.7(3)
N5 C37 C38 113.1(2)
N5 C37 H37A 109.0
C38 C37 H37A 109.0
N5 C37 H37B 109.0
C38 C37 H37B 109.0
H37A C37 H37B 107.8
C39 C38 C37 112.3(3)
C39 C38 H38A 109.1
C37 C38 H38A 109.1
C39 C38 H38B 109.1
C37 C38 H38B 109.1
H38A C38 H38B 107.9
C40 C39 C38 112.7(3)
C40 C39 H39A 109.0
C38 C39 H39A 109.0
C40 C39 H39B 109.0
C38 C39 H39B 109.0
H39A C39 H39B 107.8
C39 C40 H40A 109.5
C39 C40 H40B 109.5
H40A C40 H40B 109.5
C39 C40 H40C 109.5
H40A C40 H40C 109.5
H40B C40 H40C 109.5
C42 C41 C15 116.2(3)
C42 C41 H41 121.9
C15 C41 H41 121.9
C41 C42 C43 122.2(3)
C41 C42 H42 118.9
C43 C42 H42 118.9
C44 C43 C42 121.2(3)
C44 C43 H43 119.4
C42 C43 H43 119.4
C43 C44 C16 116.9(3)
C43 C44 H44 121.6
C16 C44 H44 121.6
C46 C45 C35 116.2(3)
C46 C45 H45 121.9
C35 C45 H45 121.9
C45 C46 C47 121.9(3)
C45 C46 H46 119.0
C47 C46 H46 119.0
C48 C47 C46 121.1(3)
C48 C47 H47 119.4
C46 C47 H47 119.4
C47 C48 C36 117.2(3)
C47 C48 H48 121.4
C36 C48 H48 121.4
F2 P1 F6 90.19(12)
F2 P1 F1 179.32(14)
F6 P1 F1 90.13(12)
F2 P1 F4 89.64(11)
F6 P1 F4 89.92(11)
F1 P1 F4 89.77(11)
F2 P1 F5 89.83(12)
F6 P1 F5 179.60(13)
F1 P1 F5 89.85(12)
F4 P1 F5 89.67(12)
F2 P1 F3 90.61(12)
F6 P1 F3 90.20(12)
F1 P1 F3 89.99(11)
F4 P1 F3 179.72(13)
F5 P1 F3 90.21(12)
F7 P2 F12 89.56(13)
F7 P2 F11 90.74(13)
F12 P2 F11 179.70(14)
F7 P2 F8 179.44(14)
F12 P2 F8 90.20(13)
F11 P2 F8 89.50(13)
F7 P2 F10 90.08(12)
F12 P2 F10 90.06(11)
F11 P2 F10 89.94(11)
F8 P2 F10 89.41(11)
F7 P2 F9 90.46(12)
F12 P2 F9 90.28(11)
F11 P2 F9 89.71(11)
F8 P2 F9 90.05(12)
F10 P2 F9 179.36(12)
N6 C4 C3 114.9(3)
N6 C4 H4A 108.5
C3 C4 H4A 108.5
N6 C4 H4B 108.5
C3 C4 H4B 108.5
H4A C4 H4B 107.5
C3 C2 C1 115.4(4)
C3 C2 H2A 108.4
C1 C2 H2A 108.4
C3 C2 H2B 108.4
C1 C2 H2B 108.4
H2A C2 H2B 107.5
C2 C3 C4 114.2(3)
C2 C3 H3A 108.7
C4 C3 H3A 108.7
C2 C3 H3B 108.7
C4 C3 H3B 108.7
H3A C3 H3B 107.6
C2 C1 H1A 109.5
C2 C1 H1B 109.5
H1A C1 H1B 109.5
C2 C1 H1C 109.5
H1A C1 H1C 109.5
H1B C1 H1C 109.5

loop_
_geom_bond_atom_site_label_1
_geom_bond_atom_site_label_2
_geom_bond_distance
Ru1 C25 2.046(3)
Ru1 C5 2.050(3)
Ru1 N8 2.072(2)
Ru1 N3 2.075(2)
Ru1 C14 2.083(3)
Ru1 C34 2.095(3)
N1 C25 1.348(4)
N1 C26 1.399(4)
N1 C24 1.463(4)
N2 C25 1.384(4)
N2 C27 1.393(4)
N2 C28 1.401(4)
N3 C28 1.353(4)
N3 C32 1.363(4)
N4 C34 1.373(4)
N4 C35 1.394(4)
N4 C33 1.455(4)
N5 C34 1.373(4)
N5 C36 1.398(4)
N5 C37 1.460(4)
N6 C5 1.353(4)
N6 C6 1.402(4)
N6 C4 1.472(4)
N7 C5 1.379(4)
N7 C7 1.392(4)
N7 C8 1.397(4)
N8 C8 1.355(4)
N8 C12 1.361(4)
N9 C14 1.374(3)
N9 C15 1.395(4)
N9 C13 1.461(4)
N10 C14 1.371(4)
N10 C16 1.394(4)
N10 C17 1.468(3)
C6 C7 1.328(5)
C6 H6 0.9300
C7 H7 0.9300
C8 C9 1.382(4)
C9 C10 1.379(4)
C9 H9 0.9300
C10 C11 1.390(4)
C10 H10 0.9300
C11 C12 1.377(4)
C11 H11 0.9300
C12 C13 1.503(4)
C13 H13A 0.9700
C13 H13B 0.9700
C15 C16 1.389(4)
C15 C41 1.393(4)
C16 C44 1.392(4)
C17 C18 1.518(4)
C17 H17A 0.9700
C17 H17B 0.9700
C18 C19 1.523(4)
C18 H18A 0.9700
C18 H18B 0.9700
C19 C20 1.517(4)
C19 H19A 0.9700
C19 H19B 0.9700
C20 H20A 0.9600
C20 H20B 0.9600
C20 H20C 0.9600
C21 C22 1.521(6)
C21 H21A 0.9600
C21 H21B 0.9600
C21 H21C 0.9600
C22 C23 1.522(5)
C22 H22A 0.9700
C22 H22B 0.9700
C23 C24 1.521(5)
C23 H23A 0.9700
C23 H23B 0.9700
C24 H24A 0.9700
C24 H24B 0.9700
C26 C27 1.333(4)
C26 H26 0.9300
C27 H27 0.9300
C28 C29 1.388(4)
C29 C30 1.375(4)
C29 H29 0.9300
C30 C31 1.390(4)
C30 H30 0.9300
C31 C32 1.377(4)
C31 H31 0.9300
C32 C33 1.500(4)
C33 H33A 0.9700
C33 H33B 0.9700
C35 C36 1.383(4)
C35 C45 1.392(4)
C36 C48 1.387(4)
C37 C38 1.523(4)
C37 H37A 0.9700
C37 H37B 0.9700
C38 C39 1.516(4)
C38 H38A 0.9700
C38 H38B 0.9700
C39 C40 1.516(5)
C39 H39A 0.9700
C39 H39B 0.9700
C40 H40A 0.9600
C40 H40B 0.9600
C40 H40C 0.9600
C41 C42 1.387(4)
C41 H41 0.9300
C42 C43 1.399(4)
C42 H42 0.9300
C43 C44 1.385(4)
C43 H43 0.9300
C44 H44 0.9300
C45 C46 1.388(4)
C45 H45 0.9300
C46 C47 1.401(5)
C46 H46 0.9300
C47 C48 1.379(5)
C47 H47 0.9300
C48 H48 0.9300
P1 F2 1.591(2)
P1 F6 1.596(2)
P1 F1 1.598(2)
P1 F4 1.598(2)
P1 F5 1.599(2)
P1 F3 1.602(2)
P2 F7 1.588(2)
P2 F12 1.594(2)
P2 F11 1.598(2)
P2 F8 1.599(2)
P2 F10 1.600(2)
P2 F9 1.603(2)
C4 C3 1.480(5)
C4 H4A 0.9700
C4 H4B 0.9700
C2 C3 1.438(6)
C2 C1 1.555(6)
C2 H2A 0.9700
C2 H2B 0.9700
C3 H3A 0.9700
C3 H3B 0.9700
C1 H1A 0.9600
C1 H1B 0.9600
C1 H1C 0.9600
